data_1502771
loop_
_publ_author_name
'Tokoro, Yuichiro'
'Nagai, Atsushi'
'Chujo, Yoshiki'

_publ_section_title
;
 Synthesis of \p-Conjugated Polymers Containing Organoboron
 Benzo[h]quinolate in the Main Chain
;
_journal_issue 14
_journal_name_full Macromolecules
_journal_page_first 6229
_journal_paper_doi 10.1021/ma100814v
_journal_volume 43
_journal_year 2010
_chemical_formula_sum 'C25 H18 B N O'
_chemical_formula_weight 359.21
_chemical_name_systematic
; 
 ? 
;
_space_group_IT_number 2
_symmetry_cell_setting triclinic
_symmetry_space_group_name_Hall '-P 1'
_symmetry_space_group_name_H-M 'P -1'
_atom_sites_solution_hydrogens geom
_atom_sites_solution_primary direct
_atom_sites_solution_secondary difmap
_audit_creation_method SHELXL-97
_cell_angle_alpha 107.466(4)
_cell_angle_beta 90.523(4)
_cell_angle_gamma 104.484(3)
_cell_formula_units_Z 2
_cell_length_a 8.9304(13)
_cell_length_b 10.2803(15)
_cell_length_c 10.9208(18)
_cell_measurement_temperature 93(2)
_cell_volume 922.1(2)
_computing_cell_refinement PROCESS-AUTO
_computing_data_collection PROCESS-AUTO
_computing_data_reduction 'Yadokari-XG (Wakita, 2000)'
_computing_molecular_graphics 'Yadokari-XG (Wakita, 2000)'
_computing_publication_material 'Yadokari-XG (Wakita, 2000)'
_computing_structure_refinement 'SHELXL-97 (Sheldrick, 1997)'
_computing_structure_solution 'SHELXS-97 (Sheldrick, 1990)'
_diffrn_ambient_temperature 93(2)
_diffrn_measured_fraction_theta_full 0.996
_diffrn_measured_fraction_theta_max 0.996
_diffrn_radiation_monochromator graphite
_diffrn_radiation_source 'fine-focus sealed tube'
_diffrn_radiation_type MoK\a
_diffrn_radiation_wavelength 0.71075
_diffrn_reflns_av_R_equivalents 0.0862
_diffrn_reflns_av_sigmaI/netI 0.1099
_diffrn_reflns_limit_h_max 10
_diffrn_reflns_limit_h_min -10
_diffrn_reflns_limit_k_max 12
_diffrn_reflns_limit_k_min -12
_diffrn_reflns_limit_l_max 12
_diffrn_reflns_limit_l_min -12
_diffrn_reflns_number 7226
_diffrn_reflns_theta_full 25.00
_diffrn_reflns_theta_max 25.00
_diffrn_reflns_theta_min 3.10
_exptl_absorpt_coefficient_mu 0.078
_exptl_absorpt_correction_T_max 0.9923
_exptl_absorpt_correction_T_min 0.9771
_exptl_absorpt_correction_type multi-scan
_exptl_absorpt_process_details
;
    Higashi, T. (1995). Program for Absorption Correction.
    Rigaku Corporation, Tokyo, Japan.
;
_exptl_crystal_density_diffrn 1.294
_exptl_crystal_density_method 'not measured'
_exptl_crystal_F_000 376
_exptl_crystal_size_max 0.30
_exptl_crystal_size_mid 0.30
_exptl_crystal_size_min 0.10
_refine_diff_density_max 0.321
_refine_diff_density_min -0.317
_refine_diff_density_rms 0.068
_refine_ls_extinction_coef 0.019(6)
_refine_ls_extinction_expression Fc^*^=kFc[1+0.001xFc^2^\l^3^/sin(2\q)]^-1/4^
_refine_ls_extinction_method SHELXL
_refine_ls_goodness_of_fit_ref 0.951
_refine_ls_hydrogen_treatment refall
_refine_ls_matrix_type full
_refine_ls_number_parameters 329
_refine_ls_number_reflns 3228
_refine_ls_number_restraints 0
_refine_ls_restrained_S_all 0.951
_refine_ls_R_factor_all 0.1189
_refine_ls_R_factor_gt 0.0676
_refine_ls_shift/su_max 0.000
_refine_ls_shift/su_mean 0.000
_refine_ls_structure_factor_coef Fsqd
_refine_ls_weighting_details 'calc w=1/[\s^2^(Fo^2^)+(0.0893P)^2^+0.0000P] where P=(Fo^2^+2Fc^2^)/3'
_refine_ls_weighting_scheme calc
_refine_ls_wR_factor_gt 0.1534
_refine_ls_wR_factor_ref 0.1908
_reflns_number_gt 1758
_reflns_number_total 3228
_reflns_threshold_expression >2\s(I)
_cod_data_source_file ma100814v_si_002.cif
_cod_data_source_block 1
_cod_original_sg_symbol_Hall -p_1
_cod_original_sg_symbol_H-M p_-1
_cod_database_code 1502771

loop_
_symmetry_equiv_pos_as_xyz
'x, y, z'
'-x, -y, -z'

loop_
_atom_site_label
_atom_site_type_symbol
_atom_site_fract_x
_atom_site_fract_y
_atom_site_fract_z
_atom_site_U_iso_or_equiv
_atom_site_adp_type
_atom_site_occupancy
_atom_site_symmetry_multiplicity
_atom_site_calc_flag
C1 C 0.6866(3) 0.2621(3) 0.4787(3) 0.0337(7) Uani 1 1 d
C2 C 0.6339(3) 0.1797(3) 0.5585(3) 0.0402(8) Uani 1 1 d
H1 H 0.646(3) 0.081(3) 0.533(3) 0.042(8) Uiso 1 1 d
C3 C 0.5645(3) 0.2302(3) 0.6708(3) 0.0421(8) Uani 1 1 d
H2 H 0.522(3) 0.161(3) 0.723(3) 0.045(8) Uiso 1 1 d
C4 C 0.5472(3) 0.3661(3) 0.7062(3) 0.0437(8) Uani 1 1 d
H3 H 0.492(3) 0.397(3) 0.783(3) 0.046(8) Uiso 1 1 d
C5 C 0.5963(3) 0.4511(3) 0.6294(3) 0.0434(8) Uani 1 1 d
H4 H 0.580(3) 0.551(3) 0.654(3) 0.037(7) Uiso 1 1 d
C6 C 0.6658(3) 0.3989(3) 0.5166(3) 0.0375(8) Uani 1 1 d
H5 H 0.700(3) 0.462(3) 0.457(3) 0.034(7) Uiso 1 1 d
C7 C 0.8137(3) 0.3079(3) 0.2656(3) 0.0380(8) Uani 1 1 d
C8 C 0.9579(3) 0.4058(3) 0.2746(3) 0.0433(8) Uani 1 1 d
H6 H 1.040(4) 0.403(3) 0.334(3) 0.059(9) Uiso 1 1 d
C9 C 0.9857(4) 0.4985(3) 0.2021(3) 0.0491(9) Uani 1 1 d
H7 H 1.095(4) 0.572(3) 0.211(3) 0.060(9) Uiso 1 1 d
C10 C 0.8659(4) 0.4988(3) 0.1198(3) 0.0522(9) Uani 1 1 d
H8 H 0.886(3) 0.561(3) 0.066(3) 0.039(8) Uiso 1 1 d
C11 C 0.7227(4) 0.4031(3) 0.1079(3) 0.0493(9) Uani 1 1 d
H9 H 0.643(4) 0.402(3) 0.046(4) 0.073(11) Uiso 1 1 d
C12 C 0.6959(4) 0.3097(3) 0.1794(3) 0.0442(8) Uani 1 1 d
H10 H 0.589(4) 0.246(3) 0.174(3) 0.058(9) Uiso 1 1 d
C13 C 1.0134(3) 0.2531(3) 0.5056(3) 0.0430(8) Uani 1 1 d
H11 H 0.954(3) 0.316(3) 0.567(3) 0.044(8) Uiso 1 1 d
C14 C 1.1649(3) 0.2478(3) 0.5327(4) 0.0491(9) Uani 1 1 d
H12 H 1.217(4) 0.317(3) 0.628(4) 0.080(11) Uiso 1 1 d
C15 C 1.2311(4) 0.1618(3) 0.4402(4) 0.0510(9) Uani 1 1 d
H13 H 1.345(4) 0.160(3) 0.455(3) 0.060(9) Uiso 1 1 d
C16 C 1.1442(3) 0.0737(3) 0.3238(3) 0.0446(8) Uani 1 1 d
C17 C 1.2049(4) -0.0194(4) 0.2232(4) 0.0550(10) Uani 1 1 d
H14 H 1.315(3) -0.021(3) 0.234(3) 0.047(8) Uiso 1 1 d
C18 C 1.1154(4) -0.1058(4) 0.1147(4) 0.0561(10) Uani 1 1 d
H15 H 1.160(4) -0.167(3) 0.048(3) 0.068(11) Uiso 1 1 d
C19 C 0.9546(4) -0.1080(3) 0.0954(3) 0.0470(8) Uani 1 1 d
C20 C 0.8572(4) -0.2031(3) -0.0130(3) 0.0541(10) Uani 1 1 d
H16 H 0.903(3) -0.262(3) -0.069(3) 0.050(9) Uiso 1 1 d
C21 C 0.7031(4) -0.2050(3) -0.0250(3) 0.0504(9) Uani 1 1 d
H17 H 0.639(3) -0.275(3) -0.101(3) 0.047(8) Uiso 1 1 d
C22 C 0.6389(4) -0.1161(3) 0.0699(3) 0.0467(8) Uani 1 1 d
H18 H 0.523(3) -0.119(3) 0.066(3) 0.051(9) Uiso 1 1 d
C23 C 0.7324(3) -0.0202(3) 0.1772(3) 0.0400(8) Uani 1 1 d
C24 C 0.8915(3) -0.0155(3) 0.1906(3) 0.0397(8) Uani 1 1 d
C25 C 0.9897(3) 0.0787(3) 0.3041(3) 0.0407(8) Uani 1 1 d
B1 B 0.7687(4) 0.2031(3) 0.3516(3) 0.0377(9) Uani 1 1 d
N1 N 0.9294(2) 0.1722(2) 0.3937(2) 0.0387(7) Uani 1 1 d
O1 O 0.6682(2) 0.06147(18) 0.27245(19) 0.0386(6) Uani 1 1 d

loop_
_atom_site_aniso_label
_atom_site_aniso_U_11
_atom_site_aniso_U_22
_atom_site_aniso_U_33
_atom_site_aniso_U_23
_atom_site_aniso_U_13
_atom_site_aniso_U_12
C1 0.0273(15) 0.0341(15) 0.0329(18) 0.0011(13) -0.0072(12) 0.0080(12)
C2 0.0337(16) 0.0384(17) 0.043(2) 0.0021(15) -0.0059(13) 0.0128(13)
C3 0.0383(17) 0.0417(17) 0.042(2) 0.0069(16) -0.0021(14) 0.0101(14)
C4 0.0365(18) 0.058(2) 0.033(2) 0.0035(16) -0.0024(14) 0.0183(15)
C5 0.0414(18) 0.0409(17) 0.043(2) 0.0017(16) -0.0054(14) 0.0153(14)
C6 0.0348(16) 0.0363(16) 0.039(2) 0.0060(14) 0.0004(13) 0.0118(13)
C7 0.0382(17) 0.0355(15) 0.0359(19) 0.0009(13) 0.0008(13) 0.0146(13)
C8 0.0423(19) 0.0439(18) 0.037(2) 0.0000(15) 0.0005(15) 0.0156(15)
C9 0.057(2) 0.0393(17) 0.046(2) 0.0065(16) 0.0098(17) 0.0133(17)
C10 0.072(3) 0.0423(18) 0.045(2) 0.0120(17) 0.0089(18) 0.0217(18)
C11 0.064(2) 0.0473(18) 0.039(2) 0.0083(16) 0.0030(17) 0.0256(18)
C12 0.044(2) 0.0440(17) 0.040(2) 0.0028(15) -0.0019(15) 0.0177(16)
C13 0.0360(17) 0.0386(16) 0.049(2) 0.0046(15) -0.0030(14) 0.0114(14)
C14 0.0362(18) 0.0474(18) 0.059(2) 0.0074(17) -0.0070(16) 0.0152(15)
C15 0.0328(18) 0.0515(19) 0.072(3) 0.0219(18) -0.0022(16) 0.0140(16)
C16 0.0414(18) 0.0421(16) 0.055(2) 0.0147(16) 0.0063(15) 0.0202(15)
C17 0.045(2) 0.059(2) 0.073(3) 0.027(2) 0.0133(18) 0.0275(18)
C18 0.062(2) 0.055(2) 0.063(3) 0.0177(19) 0.0159(19) 0.0360(19)
C19 0.059(2) 0.0389(16) 0.047(2) 0.0104(15) 0.0101(16) 0.0245(16)
C20 0.083(3) 0.0403(18) 0.042(2) 0.0043(17) 0.0116(19) 0.0315(19)
C21 0.071(2) 0.0381(17) 0.038(2) 0.0037(15) -0.0022(17) 0.0177(17)
C22 0.054(2) 0.0401(17) 0.041(2) 0.0037(15) -0.0006(15) 0.0146(16)
C23 0.0475(18) 0.0349(15) 0.0383(19) 0.0068(14) 0.0034(14) 0.0178(14)
C24 0.0439(18) 0.0335(15) 0.043(2) 0.0074(14) 0.0038(14) 0.0174(14)
C25 0.0364(17) 0.0378(15) 0.050(2) 0.0105(15) 0.0055(14) 0.0161(14)
B1 0.0300(17) 0.0371(17) 0.035(2) -0.0066(15) -0.0059(14) 0.0109(14)
N1 0.0323(14) 0.0365(13) 0.0433(17) 0.0052(12) -0.0033(11) 0.0111(11)
O1 0.0341(11) 0.0351(10) 0.0393(13) 0.0001(9) -0.0038(9) 0.0102(9)

loop_
_atom_type_symbol
_atom_type_description
_atom_type_scat_dispersion_real
_atom_type_scat_dispersion_imag
_atom_type_scat_source
C C 0.0033 0.0016 'International Tables Vol C Tables 4.2.6.8 and 6.1.1.4'
H H 0.0000 0.0000 'International Tables Vol C Tables 4.2.6.8 and 6.1.1.4'
B B 0.0013 0.0007 'International Tables Vol C Tables 4.2.6.8 and 6.1.1.4'
N N 0.0061 0.0033 'International Tables Vol C Tables 4.2.6.8 and 6.1.1.4'
O O 0.0106 0.0060 'International Tables Vol C Tables 4.2.6.8 and 6.1.1.4'

loop_
_geom_angle_atom_site_label_1
_geom_angle_atom_site_label_2
_geom_angle_atom_site_label_3
_geom_angle
C2 C1 C6 116.6(3)
C2 C1 B1 121.3(2)
C6 C1 B1 122.1(3)
C3 C2 C1 122.1(3)
C4 C3 C2 119.9(3)
C3 C4 C5 120.0(3)
C4 C5 C6 119.5(3)
C1 C6 C5 121.9(3)
C8 C7 C12 116.2(3)
C8 C7 B1 125.8(3)
C12 C7 B1 117.9(3)
C9 C8 C7 122.6(3)
C8 C9 C10 119.6(3)
C11 C10 C9 119.3(3)
C10 C11 C12 120.8(3)
C11 C12 C7 121.4(3)
N1 C13 C14 121.7(3)
C15 C14 C13 118.9(3)
C14 C15 C16 120.3(3)
C15 C16 C25 118.2(3)
C15 C16 C17 123.6(3)
C25 C16 C17 118.2(3)
C18 C17 C16 121.5(3)
C17 C18 C19 121.3(3)
C20 C19 C24 118.8(3)
C20 C19 C18 122.1(3)
C24 C19 C18 119.0(3)
C21 C20 C19 120.1(3)
C20 C21 C22 121.5(3)
C23 C22 C21 119.8(3)
O1 C23 C22 119.6(3)
O1 C23 C24 120.6(3)
C22 C23 C24 119.6(3)
C19 C24 C23 120.2(3)
C19 C24 C25 119.0(3)
C23 C24 C25 120.7(3)
N1 C25 C16 120.4(3)
N1 C25 C24 118.7(2)
C16 C25 C24 120.9(3)
O1 B1 C1 109.1(2)
O1 B1 C7 110.9(2)
C1 B1 C7 115.1(2)
O1 B1 N1 105.1(2)
C1 B1 N1 108.9(2)
C7 B1 N1 107.2(2)
C13 N1 C25 120.1(2)
C13 N1 B1 120.6(2)
C25 N1 B1 118.4(2)
C23 O1 B1 117.8(2)

loop_
_geom_bond_atom_site_label_1
_geom_bond_atom_site_label_2
_geom_bond_distance
C1 C2 1.397(4)
C1 C6 1.402(4)
C1 B1 1.602(4)
C2 C3 1.397(4)
C3 C4 1.382(4)
C4 C5 1.384(4)
C5 C6 1.405(4)
C7 C8 1.405(4)
C7 C12 1.412(4)
C7 B1 1.613(5)
C8 C9 1.390(4)
C9 C10 1.392(5)
C10 C11 1.383(5)
C11 C12 1.389(4)
C13 N1 1.345(4)
C13 C14 1.399(4)
C14 C15 1.374(4)
C15 C16 1.406(4)
C16 C25 1.411(4)
C16 C17 1.434(4)
C17 C18 1.352(5)
C18 C19 1.442(4)
C19 C20 1.406(4)
C19 C24 1.410(4)
C20 C21 1.376(5)
C21 C22 1.393(4)
C22 C23 1.385(4)
C23 O1 1.358(3)
C23 C24 1.415(4)
C24 C25 1.441(4)
C25 N1 1.369(3)
B1 O1 1.500(3)
B1 N1 1.635(4)

loop_
_geom_torsion_atom_site_label_1
_geom_torsion_atom_site_label_2
_geom_torsion_atom_site_label_3
_geom_torsion_atom_site_label_4
_geom_torsion
C6 C1 C2 C3 -0.3(4)
B1 C1 C2 C3 178.9(2)
C1 C2 C3 C4 -0.4(4)
C2 C3 C4 C5 1.0(4)
C3 C4 C5 C6 -0.9(4)
C2 C1 C6 C5 0.4(4)
B1 C1 C6 C5 -178.8(2)
C4 C5 C6 C1 0.2(4)
C12 C7 C8 C9 -1.0(4)
B1 C7 C8 C9 -176.3(3)
C7 C8 C9 C10 2.1(5)
C8 C9 C10 C11 -2.5(5)
C9 C10 C11 C12 1.8(5)
C10 C11 C12 C7 -0.7(4)
C8 C7 C12 C11 0.3(4)
B1 C7 C12 C11 176.0(2)
N1 C13 C14 C15 2.6(5)
C13 C14 C15 C16 -4.2(5)
C14 C15 C16 C25 1.4(5)
C14 C15 C16 C17 -179.6(3)
C15 C16 C17 C18 177.7(3)
C25 C16 C17 C18 -3.3(5)
C16 C17 C18 C19 0.0(5)
C17 C18 C19 C20 -176.0(3)
C17 C18 C19 C24 1.5(5)
C24 C19 C20 C21 0.0(5)
C18 C19 C20 C21 177.5(3)
C19 C20 C21 C22 -1.3(5)
C20 C21 C22 C23 2.0(5)
C21 C22 C23 O1 -176.8(3)
C21 C22 C23 C24 -1.3(5)
C20 C19 C24 C23 0.7(5)
C18 C19 C24 C23 -176.9(3)
C20 C19 C24 C25 177.8(3)
C18 C19 C24 C25 0.2(4)
O1 C23 C24 C19 175.4(3)
C22 C23 C24 C19 -0.1(5)
O1 C23 C24 C25 -1.7(4)
C22 C23 C24 C25 -177.1(3)
C15 C16 C25 N1 3.1(4)
C17 C16 C25 N1 -175.9(3)
C15 C16 C25 C24 -175.9(3)
C17 C16 C25 C24 5.0(5)
C19 C24 C25 N1 177.4(3)
C23 C24 C25 N1 -5.5(4)
C19 C24 C25 C16 -3.6(5)
C23 C24 C25 C16 173.6(3)
C2 C1 B1 O1 51.2(3)
C6 C1 B1 O1 -129.7(3)
C2 C1 B1 C7 176.5(2)
C6 C1 B1 C7 -4.3(3)
C2 C1 B1 N1 -63.1(3)
C6 C1 B1 N1 116.1(3)
C8 C7 B1 O1 -142.0(3)
C12 C7 B1 O1 42.7(3)
C8 C7 B1 C1 93.6(3)
C12 C7 B1 C1 -81.7(3)
C8 C7 B1 N1 -27.8(3)
C12 C7 B1 N1 157.0(2)
C14 C13 N1 C25 1.9(5)
C14 C13 N1 B1 -167.2(3)
C16 C25 N1 C13 -4.7(4)
C24 C25 N1 C13 174.3(3)
C16 C25 N1 B1 164.6(3)
C24 C25 N1 B1 -16.4(4)
O1 B1 N1 C13 -149.7(3)
C1 B1 N1 C13 -32.9(4)
C7 B1 N1 C13 92.2(3)
O1 B1 N1 C25 41.0(3)
C1 B1 N1 C25 157.8(2)
C7 B1 N1 C25 -77.0(3)
C22 C23 O1 B1 -151.9(3)
C24 C23 O1 B1 32.6(4)
C1 B1 O1 C23 -165.2(2)
C7 B1 O1 C23 67.0(3)
N1 B1 O1 C23 -48.5(3)
